data_7059294
loop_
_publ_author_name
'Elamathi, C.'
'Fronczek, Frank R.'
'Madankumar, A.'
'Prabhakaran, R.'

_publ_section_title
;
 Synthesis and spectral characterizations of water soluble Cu(ii)
 complexes containing N-heterocyclic chelates: cell-proliferation,
 antioxidant and nucleic acid/serum albumin interactions
;
_journal_issue 10
_journal_name_full 'New Journal of Chemistry'
_journal_page_first 4158
_journal_page_last 4170
_journal_paper_doi 10.1039/C9NJ04136B
_journal_volume 44
_journal_year 2020
_chemical_absolute_configuration ad
_chemical_formula_sum 'C26 H30 Cl3 N3 O2'
_chemical_formula_weight 522.88
_space_group_IT_number 19
_space_group_name_Hall 'P 2ac 2ab'
_space_group_name_H-M_alt 'P 21 21 21'
_symmetry_cell_setting orthorhombic
_symmetry_space_group_name_H-M 'P 21 21 21'
_atom_sites_solution_hydrogens geom
_atom_sites_solution_primary direct
_atom_sites_solution_secondary difmap
_audit_block_doi 10.5517/ccxr9tr
_audit_creation_method SHELXL-97
_audit_update_record
;
2011-12-02 deposited with the CCDC.	2020-02-04 downloaded from the CCDC.
;
_cell_angle_alpha 90.00
_cell_angle_beta 90.00
_cell_angle_gamma 90.00
_cell_formula_units_Z 4
_cell_length_a 10.1147(2)
_cell_length_b 15.1214(2)
_cell_length_c 17.1572(3)
_cell_measurement_reflns_used 5463
_cell_measurement_temperature 100(2)
_cell_measurement_theta_max 76.57
_cell_measurement_theta_min 3.90
_cell_volume 2624.17(8)
_computing_cell_refinement 'CrysAlisPro (Oxford Diffraction Ltd.,Version 1.171.34.44, 2010)'
_computing_data_collection 'CrysAlisPro (Oxford Diffraction Ltd.,Version 1.171.34.44, 2010)'
_computing_data_reduction 'CrysAlisPro (Oxford Diffraction Ltd.,Version 1.171.34.44, 2010)'
_computing_molecular_graphics 'Ortep-3 for Windows (Farrugia, 1997)'
_computing_publication_material 'WinGX publication routines (Farrugia, 1999)'
_computing_structure_refinement 'SHELXL-97 (Sheldrick, 1997)'
_computing_structure_solution 'SIR92 (Giacovazzo et al, 1993)'
_diffrn_ambient_temperature 100(2)
_diffrn_measured_fraction_theta_full 0.996
_diffrn_measured_fraction_theta_max 0.996
_diffrn_measurement_device_type CCD
_diffrn_radiation_monochromator graphite
_diffrn_radiation_source 'fine-focus sealed tube'
_diffrn_radiation_type CuK\a
_diffrn_radiation_wavelength 1.54180
_diffrn_reflns_av_R_equivalents 0.0488
_diffrn_reflns_av_sigmaI/netI 0.0342
_diffrn_reflns_limit_h_max 10
_diffrn_reflns_limit_h_min -12
_diffrn_reflns_limit_k_max 19
_diffrn_reflns_limit_k_min -18
_diffrn_reflns_limit_l_max 21
_diffrn_reflns_limit_l_min -21
_diffrn_reflns_number 27067
_diffrn_reflns_theta_full 76.57
_diffrn_reflns_theta_max 76.57
_diffrn_reflns_theta_min 3.90
_exptl_absorpt_coefficient_mu 3.385
_exptl_absorpt_correction_type none
_exptl_crystal_colour colourless
_exptl_crystal_density_diffrn 1.323
_exptl_crystal_density_method 'not measured'
_exptl_crystal_description needle
_exptl_crystal_F_000 1096
_exptl_crystal_size_max 0.2
_exptl_crystal_size_mid 0.1
_exptl_crystal_size_min 0.1
_refine_diff_density_max 0.622
_refine_diff_density_min -0.433
_refine_diff_density_rms 0.051
_refine_ls_abs_structure_details 'Flack H D (1983), Acta Cryst. A39, 876-881'
_refine_ls_abs_structure_Flack -0.009(13)
_refine_ls_extinction_method none
_refine_ls_goodness_of_fit_ref 1.033
_refine_ls_hydrogen_treatment constr
_refine_ls_matrix_type full
_refine_ls_number_parameters 311
_refine_ls_number_reflns 5463
_refine_ls_number_restraints 0
_refine_ls_restrained_S_all 1.033
_refine_ls_R_factor_all 0.0471
_refine_ls_R_factor_gt 0.0407
_refine_ls_shift/su_max 0.001
_refine_ls_shift/su_mean 0.000
_refine_ls_structure_factor_coef Fsqd
_refine_ls_weighting_details 'calc w=1/[\s^2^(Fo^2^)+(0.0549P)^2^+1.0525P] where P=(Fo^2^+2Fc^2^)/3'
_refine_ls_weighting_scheme calc
_refine_ls_wR_factor_gt 0.1016
_refine_ls_wR_factor_ref 0.1071
_reflns_number_gt 4990
_reflns_number_total 5463
_reflns_threshold_expression >2sigma(I)
_cod_data_source_file c9nj04136b2.cif
_cod_data_source_block er480001
_cod_depositor_comments
;Adding full bibliography for 7059276--7059305.cif.

 Adding full bibliography for 7059276--7059305.cif.
;
_cod_original_sg_symbol_H-M p212121
_cod_database_code 7059294

loop_
_symmetry_equiv_pos_as_xyz
'x, y, z'
'-x+1/2, -y, z+1/2'
'x+1/2, -y+1/2, -z'
'-x, y+1/2, -z+1/2'

loop_
_atom_site_label
_atom_site_type_symbol
_atom_site_fract_x
_atom_site_fract_y
_atom_site_fract_z
_atom_site_U_iso_or_equiv
_atom_site_adp_type
_atom_site_occupancy
_atom_site_symmetry_multiplicity
_atom_site_calc_flag
_atom_site_refinement_flags
Cl01 Cl 0.61088(10) 1.27427(4) 0.50330(4) 0.0535(2) Uani 1 1 d .
Cl02 Cl 0.46584(9) 1.17571(5) 0.38623(6) 0.0610(3) Uani 1 1 d .
Cl03 Cl 0.74710(8) 1.15729(5) 0.39831(5) 0.0533(2) Uani 1 1 d .
O004 O 0.42874(16) 0.71863(10) 0.43130(10) 0.0269(3) Uani 1 1 d .
O005 O 0.58924(17) 1.00052(10) 0.54463(9) 0.0265(3) Uani 1 1 d .
N006 N 0.78689(19) 0.94165(11) 0.58196(10) 0.0205(4) Uani 1 1 d .
H006 H 0.8455 0.9031 0.5692 0.025 Uiso 1 1 calc R
C1 C 0.4978(2) 0.77929(13) 0.62500(13) 0.0224(4) Uani 1 1 d .
N008 N 0.2298(2) 0.90435(13) 0.24784(11) 0.0288(4) Uani 1 1 d .
C009 C 0.5935(2) 0.75163(12) 0.56125(12) 0.0213(4) Uani 1 1 d .
H00A H 0.6830 0.7559 0.5812 0.026 Uiso 1 1 calc R
H00B H 0.5772 0.6902 0.5481 0.026 Uiso 1 1 calc R
C010 C 0.5052(2) 0.78110(14) 0.43045(13) 0.0218(4) Uani 1 1 d .
C011 C 0.6790(2) 0.94681(13) 0.53706(12) 0.0194(4) Uani 1 1 d .
C012 C 0.3009(2) 0.92573(13) 0.37113(13) 0.0237(4) Uani 1 1 d .
N1 N 0.58304(19) 0.80522(11) 0.49008(10) 0.0208(4) Uani 1 1 d .
C014 C 0.3999(2) 0.87694(14) 0.32964(12) 0.0242(4) Uani 1 1 d .
C015 C 0.2886(3) 0.95687(14) 0.44834(13) 0.0266(5) Uani 1 1 d .
H015 H 0.3575 0.9499 0.4837 0.032 Uiso 1 1 calc R
C016 C 0.3709(2) 0.80804(14) 0.60813(14) 0.0273(5) Uani 1 1 d .
H016 H 0.3434 0.8122 0.5565 0.033 Uiso 1 1 calc R
C017 C 0.5373(3) 0.77270(16) 0.70249(14) 0.0316(5) Uani 1 1 d .
H017 H 0.6223 0.7535 0.7143 0.038 Uiso 1 1 calc R
C018 C 0.8144(2) 0.99628(14) 0.65152(13) 0.0232(4) Uani 1 1 d .
C019 C 0.6760(2) 0.87674(14) 0.47149(12) 0.0218(4) Uani 1 1 d .
H019 H 0.7648 0.8527 0.4628 0.026 Uiso 1 1 calc R
C020 C 0.1944(3) 0.94051(14) 0.31848(13) 0.0266(5) Uani 1 1 d .
C021 C 0.3524(2) 0.86563(15) 0.25530(13) 0.0274(5) Uani 1 1 d .
H021 H 0.3967 0.8360 0.2156 0.033 Uiso 1 1 calc R
C022 C 0.1732(3) 0.99765(16) 0.47039(14) 0.0317(5) Uani 1 1 d .
H022 H 0.1645 1.0180 0.5213 0.038 Uiso 1 1 calc R
C023 C 0.5278(2) 0.84328(15) 0.36167(13) 0.0254(5) Uani 1 1 d .
H023 H 0.5748 0.8112 0.3205 0.031 Uiso 1 1 calc R
C024 C 0.0682(3) 1.00944(16) 0.41811(15) 0.0339(6) Uani 1 1 d .
H024 H -0.0093 1.0363 0.4352 0.041 Uiso 1 1 calc R
C025 C 0.9423(3) 0.96135(18) 0.68608(16) 0.0388(6) Uani 1 1 d .
H02A H 0.9335 0.8993 0.6965 0.058 Uiso 1 1 calc R
H02B H 0.9612 0.9921 0.7337 0.058 Uiso 1 1 calc R
H02C H 1.0133 0.9706 0.6498 0.058 Uiso 1 1 calc R
C026 C 0.0780(3) 0.98171(15) 0.34127(15) 0.0332(6) Uani 1 1 d .
H026 H 0.0090 0.9904 0.3062 0.040 Uiso 1 1 calc R
C027 C 0.6203(3) 0.91513(16) 0.39542(13) 0.0295(5) Uani 1 1 d .
H02D H 0.6912 0.9282 0.3592 0.035 Uiso 1 1 calc R
H02E H 0.5714 0.9691 0.4057 0.035 Uiso 1 1 calc R
C028 C 0.8309(3) 1.09274(16) 0.62734(17) 0.0397(6) Uani 1 1 d .
H02F H 0.9005 1.0973 0.5895 0.060 Uiso 1 1 calc R
H02G H 0.8529 1.1277 0.6722 0.060 Uiso 1 1 calc R
H02H H 0.7498 1.1139 0.6051 0.060 Uiso 1 1 calc R
C029 C 0.2841(3) 0.83076(17) 0.66817(16) 0.0354(6) Uani 1 1 d .
H029 H 0.1993 0.8503 0.6565 0.042 Uiso 1 1 calc R
C030 C 0.3242(3) 0.82422(19) 0.74517(17) 0.0412(7) Uani 1 1 d .
H030 H 0.2665 0.8397 0.7851 0.049 Uiso 1 1 calc R
C031 C 0.6012(3) 1.17425(15) 0.45076(15) 0.0343(5) Uani 1 1 d .
H031 H 0.5896 1.1254 0.4877 0.041 Uiso 1 1 calc R
C032 C 0.4503(3) 0.79458(19) 0.76261(15) 0.0405(6) Uani 1 1 d .
H032 H 0.4770 0.7893 0.8143 0.049 Uiso 1 1 calc R
C033 C 0.7014(3) 0.9873(2) 0.70928(16) 0.0481(8) Uani 1 1 d .
H03A H 0.6195 1.0014 0.6839 0.072 Uiso 1 1 calc R
H03B H 0.7153 1.0270 0.7521 0.072 Uiso 1 1 calc R
H03C H 0.6981 0.9276 0.7283 0.072 Uiso 1 1 calc R
C034 C 0.1512(3) 0.90912(18) 0.17645(14) 0.0368(6) Uani 1 1 d .
H03D H 0.0669 0.8815 0.1850 0.055 Uiso 1 1 calc R
H03E H 0.1968 0.8790 0.1352 0.055 Uiso 1 1 calc R
H03F H 0.1382 0.9699 0.1623 0.055 Uiso 1 1 calc R

loop_
_atom_site_aniso_label
_atom_site_aniso_U_11
_atom_site_aniso_U_22
_atom_site_aniso_U_33
_atom_site_aniso_U_23
_atom_site_aniso_U_13
_atom_site_aniso_U_12
Cl01 0.0808(6) 0.0323(3) 0.0474(4) -0.0091(3) -0.0053(4) 0.0136(3)
Cl02 0.0499(5) 0.0403(4) 0.0929(6) 0.0058(4) -0.0302(4) -0.0027(3)
Cl03 0.0458(4) 0.0456(4) 0.0686(5) -0.0027(3) 0.0143(4) 0.0062(3)
O004 0.0253(9) 0.0194(7) 0.0360(8) -0.0035(6) -0.0027(6) -0.0051(6)
O005 0.0258(8) 0.0192(6) 0.0345(8) -0.0012(6) -0.0051(7) 0.0022(6)
N006 0.0195(9) 0.0174(7) 0.0247(8) -0.0044(6) -0.0029(7) 0.0021(6)
C1 0.0253(11) 0.0149(8) 0.0272(10) 0.0011(8) 0.0029(8) -0.0032(8)
N008 0.0349(12) 0.0294(9) 0.0221(9) 0.0022(7) -0.0076(8) -0.0033(9)
C009 0.0233(11) 0.0169(9) 0.0238(10) 0.0005(7) 0.0004(8) 0.0004(7)
C010 0.0182(10) 0.0193(9) 0.0279(10) -0.0051(8) 0.0025(8) 0.0001(8)
C011 0.0222(11) 0.0149(8) 0.0212(9) 0.0022(7) -0.0007(8) -0.0034(8)
C012 0.0302(12) 0.0166(9) 0.0242(10) 0.0027(7) -0.0031(9) -0.0050(8)
N1 0.0228(9) 0.0177(7) 0.0220(8) -0.0007(6) 0.0007(7) -0.0018(7)
C014 0.0260(12) 0.0235(9) 0.0230(9) 0.0003(7) -0.0013(9) -0.0078(9)
C015 0.0346(13) 0.0182(9) 0.0269(10) -0.0032(8) -0.0063(9) -0.0011(9)
C016 0.0218(12) 0.0244(10) 0.0357(12) -0.0033(8) 0.0014(9) -0.0006(8)
C017 0.0338(14) 0.0313(11) 0.0297(11) 0.0035(9) 0.0050(10) 0.0020(11)
C018 0.0260(12) 0.0177(9) 0.0259(10) -0.0060(8) -0.0027(9) 0.0011(8)
C019 0.0223(11) 0.0206(9) 0.0225(9) -0.0016(7) 0.0005(8) -0.0049(8)
C020 0.0333(13) 0.0192(9) 0.0274(10) 0.0044(8) -0.0057(9) -0.0034(9)
C021 0.0308(13) 0.0287(11) 0.0227(10) -0.0001(8) -0.0015(9) -0.0097(10)
C022 0.0434(15) 0.0231(10) 0.0286(11) -0.0034(9) -0.0034(10) 0.0038(10)
C023 0.0242(12) 0.0297(11) 0.0224(10) -0.0036(8) 0.0001(8) -0.0067(9)
C024 0.0364(15) 0.0268(11) 0.0385(13) -0.0022(9) -0.0067(11) 0.0132(10)
C025 0.0410(16) 0.0328(12) 0.0427(14) -0.0114(11) -0.0179(12) 0.0073(11)
C026 0.0400(15) 0.0277(11) 0.0318(11) 0.0019(9) -0.0105(10) 0.0057(10)
C027 0.0319(13) 0.0342(11) 0.0225(10) 0.0051(8) -0.0018(9) -0.0155(10)
C028 0.0517(18) 0.0203(10) 0.0470(14) -0.0046(10) -0.0202(13) -0.0027(11)
C029 0.0258(13) 0.0306(11) 0.0497(15) -0.0055(11) 0.0085(11) 0.0008(10)
C030 0.0445(17) 0.0372(13) 0.0418(14) -0.0083(11) 0.0200(12) -0.0040(12)
C031 0.0404(14) 0.0199(10) 0.0425(13) 0.0021(9) -0.0001(12) 0.0029(10)
C032 0.0526(18) 0.0418(14) 0.0272(12) 0.0005(10) 0.0074(12) 0.0007(13)
C033 0.0421(17) 0.076(2) 0.0264(12) -0.0152(13) 0.0025(12) -0.0174(16)
C034 0.0483(17) 0.0393(13) 0.0228(10) 0.0036(9) -0.0119(10) -0.0021(12)

loop_
_atom_type_symbol
_atom_type_description
_atom_type_scat_dispersion_real
_atom_type_scat_dispersion_imag
_atom_type_scat_source
C C 0.0181 0.0091 'International Tables Vol C Tables 4.2.6.8 and 6.1.1.4'
H H 0.0000 0.0000 'International Tables Vol C Tables 4.2.6.8 and 6.1.1.4'
N N 0.0311 0.0180 'International Tables Vol C Tables 4.2.6.8 and 6.1.1.4'
O O 0.0492 0.0322 'International Tables Vol C Tables 4.2.6.8 and 6.1.1.4'
Cl Cl 0.3639 0.7018 'International Tables Vol C Tables 4.2.6.8 and 6.1.1.4'

loop_
_citation_id
_citation_doi
_citation_year
1 10.1021/jo201184p 2011

loop_
_geom_angle_atom_site_label_1
_geom_angle_atom_site_label_2
_geom_angle_atom_site_label_3
_geom_angle
C011 N006 C018 125.85(18)
C011 N006 H006 117.1
C018 N006 H006 117.1
C016 C1 C017 119.2(2)
C016 C1 C009 121.7(2)
C017 C1 C009 119.0(2)
C020 N008 C021 108.8(2)
C020 N008 C034 125.2(2)
C021 N008 C034 126.1(2)
N1 C009 C1 113.63(18)
N1 C009 H00A 108.8
C1 C009 H00A 108.8
N1 C009 H00B 108.8
C1 C009 H00B 108.8
H00A C009 H00B 107.7
O004 C010 N1 125.0(2)
O004 C010 C023 125.5(2)
N1 C010 C023 109.53(18)
O005 C011 N006 125.59(19)
O005 C011 C019 121.15(19)
N006 C011 C019 113.26(19)
C015 C012 C020 118.5(2)
C015 C012 C014 134.4(2)
C020 C012 C014 107.12(19)
C010 N1 C019 114.24(18)
C010 N1 C009 121.73(18)
C019 N1 C009 122.75(18)
C021 C014 C012 106.3(2)
C021 C014 C023 127.0(2)
C012 C014 C023 126.68(19)
C022 C015 C012 118.9(2)
C022 C015 H015 120.5
C012 C015 H015 120.5
C1 C016 C029 120.3(2)
C1 C016 H016 119.8
C029 C016 H016 119.8
C1 C017 C032 120.5(3)
C1 C017 H017 119.7
C032 C017 H017 119.7
N006 C018 C033 109.59(19)
N006 C018 C025 106.33(18)
C033 C018 C025 110.8(2)
N006 C018 C028 109.61(18)
C033 C018 C028 110.2(2)
C025 C018 C028 110.2(2)
N1 C019 C027 103.19(17)
N1 C019 C011 111.07(17)
C027 C019 C011 111.51(18)
N1 C019 H019 110.3
C027 C019 H019 110.3
C011 C019 H019 110.3
N008 C020 C026 130.3(2)
N008 C020 C012 107.4(2)
C026 C020 C012 122.2(2)
C014 C021 N008 110.4(2)
C014 C021 H021 124.8
N008 C021 H021 124.8
C015 C022 C024 121.7(2)
C015 C022 H022 119.2
C024 C022 H022 119.2
C014 C023 C010 111.38(19)
C014 C023 C027 115.0(2)
C010 C023 C027 103.54(17)
C014 C023 H023 108.9
C010 C023 H023 108.9
C027 C023 H023 108.9
C026 C024 C022 121.0(2)
C026 C024 H024 119.5
C022 C024 H024 119.5
C018 C025 H02A 109.5
C018 C025 H02B 109.5
H02A C025 H02B 109.5
C018 C025 H02C 109.5
H02A C025 H02C 109.5
H02B C025 H02C 109.5
C024 C026 C020 117.6(2)
C024 C026 H026 121.2
C020 C026 H026 121.2
C019 C027 C023 105.94(18)
C019 C027 H02D 110.5
C023 C027 H02D 110.5
C019 C027 H02E 110.5
C023 C027 H02E 110.5
H02D C027 H02E 108.7
C018 C028 H02F 109.5
C018 C028 H02G 109.5
H02F C028 H02G 109.5
C018 C028 H02H 109.5
H02F C028 H02H 109.5
H02G C028 H02H 109.5
C030 C029 C016 120.1(3)
C030 C029 H029 119.9
C016 C029 H029 119.9
C032 C030 C029 119.9(2)
C032 C030 H030 120.0
C029 C030 H030 120.0
Cl03 C031 Cl02 109.55(15)
Cl03 C031 Cl01 109.99(15)
Cl02 C031 Cl01 110.73(14)
Cl03 C031 H031 108.8
Cl02 C031 H031 108.8
Cl01 C031 H031 108.8
C030 C032 C017 119.8(3)
C030 C032 H032 120.1
C017 C032 H032 120.1
C018 C033 H03A 109.5
C018 C033 H03B 109.5
H03A C033 H03B 109.5
C018 C033 H03C 109.5
H03A C033 H03C 109.5
H03B C033 H03C 109.5
N008 C034 H03D 109.5
N008 C034 H03E 109.5
H03D C034 H03E 109.5
N008 C034 H03F 109.5
H03D C034 H03F 109.5
H03E C034 H03F 109.5

loop_
_geom_bond_atom_site_label_1
_geom_bond_atom_site_label_2
_geom_bond_distance
Cl01 C031 1.763(2)
Cl02 C031 1.760(3)
Cl03 C031 1.748(3)
O004 C010 1.221(3)
O005 C011 1.225(3)
N006 C011 1.338(3)
N006 C018 1.478(3)
N006 H006 0.8600
C1 C016 1.386(3)
C1 C017 1.392(3)
C1 C009 1.519(3)
N008 C020 1.377(3)
N008 C021 1.377(3)
N008 C034 1.462(3)
C009 N1 1.469(3)
C009 H00A 0.9700
C009 H00B 0.9700
C010 N1 1.342(3)
C010 C023 1.526(3)
C011 C019 1.546(3)
C012 C015 1.411(3)
C012 C020 1.424(3)
C012 C014 1.433(3)
N1 C019 1.468(3)
C014 C021 1.374(3)
C014 C023 1.495(3)
C015 C022 1.373(4)
C015 H015 0.9300
C016 C029 1.396(3)
C016 H016 0.9300
C017 C032 1.395(4)
C017 H017 0.9300
C018 C033 1.518(4)
C018 C025 1.519(3)
C018 C028 1.526(3)
C019 C027 1.536(3)
C019 H019 0.9800
C020 C026 1.388(4)
C021 H021 0.9300
C022 C024 1.402(4)
C022 H022 0.9300
C023 C027 1.546(3)
C023 H023 0.9800
C024 C026 1.387(4)
C024 H024 0.9300
C025 H02A 0.9600
C025 H02B 0.9600
C025 H02C 0.9600
C026 H026 0.9300
C027 H02D 0.9700
C027 H02E 0.9700
C028 H02F 0.9600
C028 H02G 0.9600
C028 H02H 0.9600
C029 C030 1.386(4)
C029 H029 0.9300
C030 C032 1.384(5)
C030 H030 0.9300
C031 H031 0.9800
C032 H032 0.9300
C033 H03A 0.9600
C033 H03B 0.9600
C033 H03C 0.9600
C034 H03D 0.9600
C034 H03E 0.9600
C034 H03F 0.9600
